data_7238600
loop_
_publ_author_name
'Zuo, Weiwei'
'Rosa, Vitor'
'Tourbillon, Clarisse'
'Specklin, David'
'Khaled, Cheaib'
'Kurmoo, Mohamedally'
'Welter, Richard'

_publ_section_title
;
 Mononuclear and dinuclear complexes of manganese(iii) and Iron(iii)
 supported by 2-salicyloylhydrazono-1,3-dithiane ligand: synthesis,
 characterization and magnetic properties
;
_journal_issue 6
_journal_name_full 'RSC Advances'
_journal_page_first 2517
_journal_paper_doi 10.1039/c2ra01316a
_journal_volume 2
_journal_year 2012
_chemical_formula_moiety 'C33 H33 Fe N6 O6 S6, 2(C H Cl3)'
_chemical_formula_sum 'C35 H35 Cl6 Fe N6 O6 S6'
_chemical_formula_weight 1096.60
_space_group_IT_number 2
_space_group_name_Hall '-P 1'
_space_group_name_H-M_alt 'P -1'
_symmetry_cell_setting triclinic
_symmetry_space_group_name_Hall '-P 1'
_symmetry_space_group_name_H-M 'P -1'
_atom_sites_solution_hydrogens geom
_atom_sites_solution_primary direct
_atom_sites_solution_secondary difmap
_audit_creation_method SHELXL-97
_cell_angle_alpha 69.021(2)
_cell_angle_beta 89.488(2)
_cell_angle_gamma 77.920(2)
_cell_formula_units_Z 2
_cell_length_a 11.227(3)
_cell_length_b 13.922(7)
_cell_length_c 15.914(6)
_cell_measurement_reflns_used 14676
_cell_measurement_temperature 173(2)
_cell_measurement_theta_max 27.485
_cell_measurement_theta_min 0.998
_cell_volume 2265.1(15)
_computing_cell_refinement 'Denzo (Nonius B.V., 1998)'
_computing_data_collection 'Collect (Nonius B.V., 1998)'
_computing_data_reduction 'Denzo (Nonius B.V., 1998)'
_computing_molecular_graphics 'PLATON 98 (Spek, 1998)'
_computing_publication_material 'SHELXL-97 (Sheldrick, 1997)'
_computing_structure_refinement 'SHELXL-97 (Sheldrick, 1997)'
_computing_structure_solution 'SHELXS-97 (Sheldrick, 1997)'
_diffrn_ambient_temperature 173(2)
_diffrn_measured_fraction_theta_full 0.988
_diffrn_measured_fraction_theta_max 0.988
_diffrn_measurement_device_type KappaCCD
_diffrn_measurement_method '\p scans'
_diffrn_radiation_monochromator graphite
_diffrn_radiation_source 'fine-focus sealed tube'
_diffrn_radiation_type MoK\a
_diffrn_radiation_wavelength 0.71073
_diffrn_reflns_av_R_equivalents 0.0420
_diffrn_reflns_av_sigmaI/netI 0.0594
_diffrn_reflns_limit_h_max 14
_diffrn_reflns_limit_h_min -14
_diffrn_reflns_limit_k_max 16
_diffrn_reflns_limit_k_min -18
_diffrn_reflns_limit_l_max 20
_diffrn_reflns_limit_l_min -20
_diffrn_reflns_number 19566
_diffrn_reflns_theta_full 27.51
_diffrn_reflns_theta_max 27.51
_diffrn_reflns_theta_min 1.69
_exptl_absorpt_coefficient_mu 1.014
_exptl_absorpt_correction_type none
_exptl_crystal_colour yellow
_exptl_crystal_density_diffrn 1.608
_exptl_crystal_density_method 'not measured'
_exptl_crystal_description prism
_exptl_crystal_F_000 1118
_exptl_crystal_size_max 0.15
_exptl_crystal_size_mid 0.12
_exptl_crystal_size_min 0.10
_refine_diff_density_max 1.787
_refine_diff_density_min -1.611
_refine_diff_density_rms 0.107
_refine_ls_extinction_method none
_refine_ls_goodness_of_fit_ref 1.048
_refine_ls_hydrogen_treatment constr
_refine_ls_matrix_type full
_refine_ls_number_parameters 541
_refine_ls_number_reflns 10304
_refine_ls_number_restraints 0
_refine_ls_restrained_S_all 1.048
_refine_ls_R_factor_all 0.0817
_refine_ls_R_factor_gt 0.0545
_refine_ls_shift/su_max 0.001
_refine_ls_shift/su_mean 0.001
_refine_ls_structure_factor_coef Fsqd
_refine_ls_weighting_details 'calc w=1/[\s^2^(Fo^2^)+(0.0428P)^2^+4.5133P] where P=(Fo^2^+2Fc^2^)/3'
_refine_ls_weighting_scheme calc
_refine_ls_wR_factor_gt 0.1156
_refine_ls_wR_factor_ref 0.1336
_reflns_number_gt 7683
_reflns_number_total 10304
_reflns_threshold_expression >2sigma(I)
_cod_data_source_file c2ra01316a.txt
_cod_data_source_block complex_3
_cod_original_sg_symbol_H-M P-1
_cod_database_code 7238600

loop_
_symmetry_equiv_pos_as_xyz
'x, y, z'
'-x, -y, -z'

loop_
_atom_site_label
_atom_site_type_symbol
_atom_site_fract_x
_atom_site_fract_y
_atom_site_fract_z
_atom_site_U_iso_or_equiv
_atom_site_adp_type
_atom_site_occupancy
_atom_site_symmetry_multiplicity
_atom_site_calc_flag
Fe Fe 0.58434(4) 0.18220(4) 0.18928(3) 0.02133(12) Uani 1 1 d
Cl1 Cl 0.92502(16) 0.67859(12) 0.18636(10) 0.0788(4) Uani 1 1 d
Cl2 Cl 0.9127(2) 0.84607(15) 0.25096(12) 0.1055(7) Uani 1 1 d
Cl3 Cl 0.82812(17) 0.66279(13) 0.35775(10) 0.0864(5) Uani 1 1 d
Cl4 Cl 0.99688(10) 0.38489(10) 0.28695(8) 0.0521(3) Uani 1 1 d
Cl5 Cl 0.80137(13) 0.28740(12) 0.36794(10) 0.0698(4) Uani 1 1 d
Cl6 Cl 0.95411(12) 0.35257(14) 0.47342(9) 0.0732(4) Uani 1 1 d
S1 S 0.35196(7) 0.49273(7) -0.03097(6) 0.02621(19) Uani 1 1 d
S2 S 0.47357(8) 0.28376(7) -0.04375(6) 0.02773(19) Uani 1 1 d
S3 S 0.60626(9) 0.00217(8) 0.42164(7) 0.0373(2) Uani 1 1 d
S4 S 0.88193(9) -0.05002(9) 0.42695(6) 0.0393(2) Uani 1 1 d
S5 S 0.78673(8) 0.13638(8) 0.00364(6) 0.0302(2) Uani 1 1 d
S6 S 0.70130(9) -0.06328(8) 0.03033(7) 0.0354(2) Uani 1 1 d
O1 O 0.2206(2) 0.5091(2) 0.19267(19) 0.0434(7) Uani 1 1 d
H1O H 0.2579 0.4766 0.1614 0.065 Uiso 1 1 calc
O2 O 0.5306(2) 0.25716(18) 0.27285(15) 0.0262(5) Uani 1 1 d
O3 O 1.0748(2) 0.1101(2) 0.26979(17) 0.0391(7) Uani 1 1 d
H3O H 1.0104 0.0883 0.2843 0.059 Uiso 1 1 calc
O4 O 0.72261(19) 0.24380(18) 0.13910(15) 0.0238(5) Uani 1 1 d
O5 O 0.5397(3) -0.2088(2) 0.21419(19) 0.0415(7) Uani 1 1 d
H5O H 0.5674 -0.1560 0.1842 0.062 Uiso 1 1 calc
O6 O 0.4652(2) 0.09389(18) 0.22757(17) 0.0282(5) Uani 1 1 d
N1 N 0.3979(2) 0.3795(2) 0.15603(18) 0.0234(6) Uani 1 1 d
N2 N 0.4549(2) 0.3182(2) 0.10740(18) 0.0212(6) Uani 1 1 d
N3 N 0.8456(2) 0.1094(2) 0.25506(19) 0.0248(6) Uani 1 1 d
N4 N 0.7333(2) 0.0888(2) 0.28735(18) 0.0238(6) Uani 1 1 d
N5 N 0.5728(2) -0.0203(2) 0.16601(19) 0.0256(6) Uani 1 1 d
N6 N 0.6295(2) 0.0636(2) 0.12213(19) 0.0243(6) Uani 1 1 d
C1 C 0.2803(3) 0.4735(3) 0.2753(3) 0.0321(8) Uani 1 1 d
C2 C 0.2308(4) 0.5188(3) 0.3366(3) 0.0421(10) Uani 1 1 d
H2 H 0.1579 0.5723 0.3196 0.051 Uiso 1 1 calc
C3 C 0.2870(4) 0.4864(3) 0.4217(3) 0.0441(10) Uani 1 1 d
H3 H 0.2512 0.5167 0.4633 0.053 Uiso 1 1 calc
C4 C 0.3947(4) 0.4105(3) 0.4474(3) 0.0412(10) Uani 1 1 d
H4 H 0.4345 0.3906 0.5055 0.049 Uiso 1 1 calc
C5 C 0.4440(3) 0.3638(3) 0.3879(2) 0.0320(8) Uani 1 1 d
H5 H 0.5173 0.3107 0.4058 0.038 Uiso 1 1 calc
C6 C 0.3874(3) 0.3937(3) 0.3015(2) 0.0261(7) Uani 1 1 d
C7 C 0.4421(3) 0.3393(3) 0.2409(2) 0.0229(7) Uani 1 1 d
C8 C 0.4291(3) 0.3612(3) 0.0206(2) 0.0221(7) Uani 1 1 d
C9 C 0.2899(3) 0.4890(3) -0.1346(3) 0.0340(8) Uani 1 1 d
H9A H 0.2379 0.4366 -0.1186 0.041 Uiso 1 1 calc
H9B H 0.2368 0.5588 -0.1686 0.041 Uiso 1 1 calc
C10 C 0.3850(3) 0.4614(3) -0.1963(2) 0.0333(8) Uani 1 1 d
H10A H 0.3493 0.4287 -0.2330 0.040 Uiso 1 1 calc
H10B H 0.4049 0.5273 -0.2382 0.040 Uiso 1 1 calc
C11 C 0.5021(3) 0.3868(3) -0.1456(2) 0.0303(8) Uani 1 1 d
H11A H 0.5542 0.4276 -0.1292 0.036 Uiso 1 1 calc
H11B H 0.5473 0.3539 -0.1857 0.036 Uiso 1 1 calc
C12 C 1.0530(3) 0.1918(3) 0.1896(2) 0.0290(8) Uani 1 1 d
C13 C 1.1503(3) 0.2385(4) 0.1542(3) 0.0398(10) Uani 1 1 d
H13 H 1.2283 0.2128 0.1864 0.048 Uiso 1 1 calc
C14 C 1.1332(4) 0.3213(4) 0.0731(3) 0.0427(10) Uani 1 1 d
H14 H 1.1993 0.3535 0.0502 0.051 Uiso 1 1 calc
C15 C 1.0209(3) 0.3589(3) 0.0239(3) 0.0356(9) Uani 1 1 d
H15 H 1.0107 0.4149 -0.0331 0.043 Uiso 1 1 calc
C16 C 0.9244(3) 0.3141(3) 0.0588(2) 0.0273(7) Uani 1 1 d
H16 H 0.8472 0.3401 0.0256 0.033 Uiso 1 1 calc
C17 C 0.9380(3) 0.2314(3) 0.1419(2) 0.0239(7) Uani 1 1 d
C18 C 0.8296(3) 0.1920(3) 0.1800(2) 0.0211(6) Uani 1 1 d
C19 C 0.7408(3) 0.0199(3) 0.3692(2) 0.0257(7) Uani 1 1 d
C20 C 0.6473(4) -0.1394(3) 0.4807(3) 0.0446(10) Uani 1 1 d
H20A H 0.5740 -0.1637 0.5075 0.054 Uiso 1 1 calc
H20B H 0.6728 -0.1733 0.4364 0.054 Uiso 1 1 calc
C21 C 0.7487(5) -0.1764(4) 0.5547(3) 0.0573(13) Uani 1 1 d
H21A H 0.7949 -0.2473 0.5598 0.069 Uiso 1 1 calc
H21B H 0.7116 -0.1832 0.6127 0.069 Uiso 1 1 calc
C22 C 0.8373(4) -0.1044(4) 0.5404(3) 0.0459(10) Uani 1 1 d
H22A H 0.9120 -0.1444 0.5806 0.055 Uiso 1 1 calc
H22B H 0.8001 -0.0453 0.5596 0.055 Uiso 1 1 calc
C23 C 0.4592(3) -0.1828(3) 0.2712(2) 0.0284(7) Uani 1 1 d
C24 C 0.4036(4) -0.2605(3) 0.3265(3) 0.0379(9) Uani 1 1 d
H24 H 0.4248 -0.3299 0.3257 0.046 Uiso 1 1 calc
C25 C 0.3176(4) -0.2371(3) 0.3827(3) 0.0467(11) Uani 1 1 d
H25 H 0.2789 -0.2902 0.4198 0.056 Uiso 1 1 calc
C26 C 0.2874(5) -0.1367(4) 0.3854(3) 0.0561(13) Uani 1 1 d
H26 H 0.2281 -0.1209 0.4242 0.067 Uiso 1 1 calc
C27 C 0.3438(4) -0.0599(3) 0.3315(3) 0.0452(11) Uani 1 1 d
H27 H 0.3230 0.0088 0.3338 0.054 Uiso 1 1 calc
C28 C 0.4308(3) -0.0811(3) 0.2736(2) 0.0277(7) Uani 1 1 d
C29 C 0.4913(3) 0.0029(3) 0.2194(2) 0.0251(7) Uani 1 1 d
C30 C 0.6976(3) 0.0471(3) 0.0597(2) 0.0235(7) Uani 1 1 d
C31 C 0.7844(4) 0.1232(3) -0.1059(2) 0.0371(9) Uani 1 1 d
H31A H 0.6983 0.1357 -0.1280 0.045 Uiso 1 1 calc
H31B H 0.8206 0.1789 -0.1488 0.045 Uiso 1 1 calc
C32 C 0.8523(4) 0.0168(3) -0.1066(3) 0.0389(9) Uani 1 1 d
H32A H 0.8161 0.0033 -0.1567 0.047 Uiso 1 1 calc
H32B H 0.9386 0.0192 -0.1180 0.047 Uiso 1 1 calc
C33 C 0.8478(4) -0.0730(3) -0.0192(3) 0.0381(9) Uani 1 1 d
H33A H 0.9115 -0.0759 0.0249 0.046 Uiso 1 1 calc
H33B H 0.8680 -0.1400 -0.0302 0.046 Uiso 1 1 calc
C34 C 0.8458(4) 0.7473(4) 0.2488(3) 0.0491(11) Uani 1 1 d
H34 H 0.7623 0.7811 0.2179 0.059 Uiso 1 1 calc
C35 C 0.8862(4) 0.3811(4) 0.3652(3) 0.0473(11) Uani 1 1 d
H35 H 0.8293 0.4520 0.3459 0.057 Uiso 1 1 calc

loop_
_atom_site_aniso_label
_atom_site_aniso_U_11
_atom_site_aniso_U_22
_atom_site_aniso_U_33
_atom_site_aniso_U_23
_atom_site_aniso_U_13
_atom_site_aniso_U_12
Fe 0.0171(2) 0.0207(2) 0.0252(3) -0.0072(2) 0.00504(17) -0.00440(17)
Cl1 0.1084(12) 0.0655(9) 0.0696(9) -0.0446(8) -0.0018(8) 0.0019(8)
Cl2 0.183(2) 0.0953(13) 0.0885(12) -0.0638(11) 0.0576(12) -0.0846(13)
Cl3 0.1306(14) 0.0817(11) 0.0460(8) -0.0083(7) 0.0053(8) -0.0483(10)
Cl4 0.0467(6) 0.0624(8) 0.0426(6) -0.0140(5) 0.0008(5) -0.0112(5)
Cl5 0.0699(8) 0.0799(10) 0.0644(8) -0.0214(7) 0.0107(6) -0.0360(7)
Cl6 0.0575(7) 0.1142(12) 0.0524(7) -0.0507(8) -0.0066(6) 0.0081(7)
S1 0.0244(4) 0.0233(4) 0.0280(4) -0.0081(4) -0.0024(3) -0.0012(3)
S2 0.0331(5) 0.0238(4) 0.0269(4) -0.0103(4) 0.0034(3) -0.0057(3)
S3 0.0334(5) 0.0356(5) 0.0329(5) -0.0029(4) 0.0140(4) -0.0039(4)
S4 0.0321(5) 0.0494(6) 0.0242(5) -0.0038(4) -0.0005(4) -0.0007(4)
S5 0.0306(5) 0.0362(5) 0.0315(5) -0.0171(4) 0.0137(4) -0.0156(4)
S6 0.0407(5) 0.0365(5) 0.0399(5) -0.0232(5) 0.0137(4) -0.0158(4)
O1 0.0336(14) 0.0487(18) 0.0436(17) -0.0226(14) 0.0002(12) 0.0103(12)
O2 0.0228(12) 0.0272(13) 0.0260(12) -0.0103(10) 0.0012(9) 0.0009(9)
O3 0.0231(13) 0.0608(19) 0.0308(14) -0.0148(14) -0.0019(10) -0.0070(12)
O4 0.0185(11) 0.0231(12) 0.0270(12) -0.0056(10) 0.0038(9) -0.0050(9)
O5 0.0569(18) 0.0325(15) 0.0462(17) -0.0216(13) 0.0250(13) -0.0212(13)
O6 0.0218(12) 0.0233(13) 0.0394(14) -0.0112(11) 0.0112(10) -0.0055(9)
N1 0.0217(14) 0.0245(15) 0.0243(15) -0.0106(12) 0.0044(11) -0.0026(11)
N2 0.0184(13) 0.0204(14) 0.0242(14) -0.0073(12) 0.0028(10) -0.0041(10)
N3 0.0191(13) 0.0298(16) 0.0258(15) -0.0104(13) 0.0054(11) -0.0055(11)
N4 0.0241(14) 0.0238(15) 0.0234(14) -0.0088(12) 0.0066(11) -0.0046(11)
N5 0.0272(15) 0.0235(15) 0.0283(15) -0.0092(12) 0.0071(12) -0.0107(12)
N6 0.0201(14) 0.0256(15) 0.0281(15) -0.0096(12) 0.0067(11) -0.0076(11)
C1 0.0316(19) 0.031(2) 0.034(2) -0.0134(17) 0.0085(15) -0.0051(15)
C2 0.040(2) 0.037(2) 0.050(3) -0.022(2) 0.0154(18) 0.0003(17)
C3 0.056(3) 0.040(2) 0.045(2) -0.026(2) 0.023(2) -0.012(2)
C4 0.058(3) 0.042(2) 0.029(2) -0.0162(18) 0.0113(18) -0.017(2)
C5 0.036(2) 0.032(2) 0.0305(19) -0.0137(16) 0.0083(15) -0.0094(16)
C6 0.0274(17) 0.0245(18) 0.0284(18) -0.0105(15) 0.0097(14) -0.0086(14)
C7 0.0197(16) 0.0214(17) 0.0304(18) -0.0110(14) 0.0066(13) -0.0079(13)
C8 0.0172(15) 0.0232(17) 0.0277(17) -0.0101(14) 0.0022(12) -0.0067(12)
C9 0.033(2) 0.037(2) 0.031(2) -0.0111(17) -0.0077(15) -0.0052(16)
C10 0.041(2) 0.035(2) 0.0242(18) -0.0081(16) -0.0003(15) -0.0126(16)
C11 0.0319(19) 0.034(2) 0.0294(19) -0.0142(16) 0.0100(14) -0.0120(15)
C12 0.0210(16) 0.043(2) 0.0310(19) -0.0226(17) 0.0053(14) -0.0088(15)
C13 0.0204(18) 0.063(3) 0.049(2) -0.031(2) 0.0063(16) -0.0171(17)
C14 0.031(2) 0.052(3) 0.057(3) -0.027(2) 0.0175(18) -0.0244(19)
C15 0.036(2) 0.032(2) 0.045(2) -0.0172(18) 0.0183(17) -0.0152(16)
C16 0.0253(17) 0.0238(18) 0.037(2) -0.0149(16) 0.0095(14) -0.0067(13)
C17 0.0217(16) 0.0285(18) 0.0279(18) -0.0155(15) 0.0076(13) -0.0100(13)
C18 0.0212(16) 0.0215(17) 0.0227(16) -0.0111(14) 0.0031(12) -0.0038(12)
C19 0.0264(17) 0.0268(18) 0.0246(17) -0.0112(15) 0.0051(13) -0.0044(14)
C20 0.049(2) 0.030(2) 0.047(3) -0.0034(19) 0.0107(19) -0.0105(18)
C21 0.062(3) 0.046(3) 0.046(3) 0.003(2) 0.004(2) -0.008(2)
C22 0.059(3) 0.052(3) 0.0207(19) -0.0060(19) -0.0022(17) -0.012(2)
C23 0.0325(19) 0.0304(19) 0.0265(18) -0.0120(15) 0.0033(14) -0.0129(15)
C24 0.057(3) 0.031(2) 0.032(2) -0.0140(17) 0.0102(18) -0.0209(18)
C25 0.059(3) 0.037(2) 0.048(3) -0.011(2) 0.023(2) -0.029(2)
C26 0.065(3) 0.042(3) 0.070(3) -0.024(2) 0.044(3) -0.024(2)
C27 0.045(2) 0.034(2) 0.060(3) -0.018(2) 0.028(2) -0.0168(18)
C28 0.0232(17) 0.0311(19) 0.0289(18) -0.0096(15) 0.0045(13) -0.0091(14)
C29 0.0210(16) 0.0250(18) 0.0280(18) -0.0079(15) 0.0023(13) -0.0056(13)
C30 0.0209(16) 0.0264(18) 0.0233(17) -0.0093(14) 0.0017(12) -0.0053(13)
C31 0.040(2) 0.049(3) 0.0211(18) -0.0106(17) 0.0056(15) -0.0106(18)
C32 0.042(2) 0.051(3) 0.032(2) -0.0246(19) 0.0101(16) -0.0120(19)
C33 0.040(2) 0.041(2) 0.041(2) -0.0262(19) 0.0128(17) -0.0059(17)
C34 0.056(3) 0.046(3) 0.041(2) -0.015(2) 0.004(2) -0.005(2)
C35 0.041(2) 0.051(3) 0.048(3) -0.023(2) -0.0046(19) 0.0018(19)

loop_
_atom_type_symbol
_atom_type_description
_atom_type_scat_dispersion_real
_atom_type_scat_dispersion_imag
_atom_type_scat_source
C C 0.0033 0.0016 'International Tables Vol C Tables 4.2.6.8 and 6.1.1.4'
H H 0.0000 0.0000 'International Tables Vol C Tables 4.2.6.8 and 6.1.1.4'
O O 0.0106 0.0060 'International Tables Vol C Tables 4.2.6.8 and 6.1.1.4'
N N 0.0061 0.0033 'International Tables Vol C Tables 4.2.6.8 and 6.1.1.4'
S S 0.1246 0.1234 'International Tables Vol C Tables 4.2.6.8 and 6.1.1.4'
Cl Cl 0.1484 0.1585 'International Tables Vol C Tables 4.2.6.8 and 6.1.1.4'
Fe Fe 0.3463 0.8444 'International Tables Vol C Tables 4.2.6.8 and 6.1.1.4'

loop_
_geom_angle_atom_site_label_1
_geom_angle_atom_site_label_2
_geom_angle_atom_site_label_3
_geom_angle
O6 Fe O4 165.71(10)
O6 Fe O2 92.67(10)
O4 Fe O2 100.98(10)
O6 Fe N2 94.71(10)
O4 Fe N2 92.56(10)
O2 Fe N2 76.73(10)
O6 Fe N4 100.11(11)
O4 Fe N4 76.59(10)
O2 Fe N4 87.10(10)
N2 Fe N4 158.55(11)
O6 Fe N6 74.65(10)
O4 Fe N6 91.26(10)
O2 Fe N6 165.32(10)
N2 Fe N6 111.09(11)
N4 Fe N6 87.90(11)
C8 S1 C9 100.08(17)
C8 S2 C11 98.01(17)
C19 S3 C20 99.01(18)
C19 S4 C22 100.95(18)
C30 S5 C31 99.50(17)
C30 S6 C33 100.20(17)
C1 O1 H1O 109.5
C7 O2 Fe 115.4(2)
C12 O3 H3O 109.5
C18 O4 Fe 115.9(2)
C23 O5 H5O 109.5
C29 O6 Fe 117.1(2)
C7 N1 N2 111.1(3)
C8 N2 N1 114.4(3)
C8 N2 Fe 132.4(2)
N1 N2 Fe 112.64(19)
C18 N3 N4 111.1(3)
C19 N4 N3 114.6(3)
C19 N4 Fe 133.9(2)
N3 N4 Fe 111.44(19)
C29 N5 N6 112.0(3)
C30 N6 N5 112.5(3)
C30 N6 Fe 138.9(2)
N5 N6 Fe 108.48(19)
O1 C1 C2 117.4(3)
O1 C1 C6 123.3(3)
C2 C1 C6 119.3(4)
C3 C2 C1 120.4(4)
C3 C2 H2 119.8
C1 C2 H2 119.8
C2 C3 C4 121.0(4)
C2 C3 H3 119.5
C4 C3 H3 119.5
C5 C4 C3 119.3(4)
C5 C4 H4 120.3
C3 C4 H4 120.3
C4 C5 C6 120.9(4)
C4 C5 H5 119.6
C6 C5 H5 119.6
C5 C6 C1 119.1(3)
C5 C6 C7 118.8(3)
C1 C6 C7 122.1(3)
O2 C7 N1 123.7(3)
O2 C7 C6 119.1(3)
N1 C7 C6 117.2(3)
N2 C8 S2 118.1(2)
N2 C8 S1 121.6(3)
S2 C8 S1 120.30(19)
C10 C9 S1 115.0(3)
C10 C9 H9A 108.5
S1 C9 H9A 108.5
C10 C9 H9B 108.5
S1 C9 H9B 108.5
H9A C9 H9B 107.5
C11 C10 C9 113.5(3)
C11 C10 H10A 108.9
C9 C10 H10A 108.9
C11 C10 H10B 108.9
C9 C10 H10B 108.9
H10A C10 H10B 107.7
C10 C11 S2 112.4(2)
C10 C11 H11A 109.1
S2 C11 H11A 109.1
C10 C11 H11B 109.1
S2 C11 H11B 109.1
H11A C11 H11B 107.9
O3 C12 C13 117.7(3)
O3 C12 C17 122.9(3)
C13 C12 C17 119.4(3)
C14 C13 C12 120.1(3)
C14 C13 H13 120.0
C12 C13 H13 120.0
C13 C14 C15 121.1(3)
C13 C14 H14 119.5
C15 C14 H14 119.5
C16 C15 C14 119.1(4)
C16 C15 H15 120.4
C14 C15 H15 120.4
C15 C16 C17 121.2(3)
C15 C16 H16 119.4
C17 C16 H16 119.4
C16 C17 C12 119.1(3)
C16 C17 C18 119.2(3)
C12 C17 C18 121.6(3)
O4 C18 N3 123.5(3)
O4 C18 C17 118.2(3)
N3 C18 C17 118.2(3)
N4 C19 S3 118.4(3)
N4 C19 S4 121.2(2)
S3 C19 S4 120.3(2)
C21 C20 S3 114.5(3)
C21 C20 H20A 108.6
S3 C20 H20A 108.6
C21 C20 H20B 108.6
S3 C20 H20B 108.6
H20A C20 H20B 107.6
C20 C21 C22 114.6(4)
C20 C21 H21A 108.6
C22 C21 H21A 108.6
C20 C21 H21B 108.6
C22 C21 H21B 108.6
H21A C21 H21B 107.6
C21 C22 S4 116.2(3)
C21 C22 H22A 108.2
S4 C22 H22A 108.2
C21 C22 H22B 108.2
S4 C22 H22B 108.2
H22A C22 H22B 107.4
O5 C23 C24 117.8(3)
O5 C23 C28 121.8(3)
C24 C23 C28 120.4(3)
C25 C24 C23 120.0(4)
C25 C24 H24 120.0
C23 C24 H24 120.0
C24 C25 C26 120.4(4)
C24 C25 H25 119.8
C26 C25 H25 119.8
C27 C26 C25 119.6(4)
C27 C26 H26 120.2
C25 C26 H26 120.2
C26 C27 C28 121.3(4)
C26 C27 H27 119.4
C28 C27 H27 119.4
C27 C28 C23 118.2(3)
C27 C28 C29 119.2(3)
C23 C28 C29 122.6(3)
O6 C29 N5 123.1(3)
O6 C29 C28 119.7(3)
N5 C29 C28 117.2(3)
N6 C30 S5 119.8(3)
N6 C30 S6 121.2(3)
S5 C30 S6 119.00(19)
C32 C31 S5 114.9(3)
C32 C31 H31A 108.6
S5 C31 H31A 108.6
C32 C31 H31B 108.6
S5 C31 H31B 108.6
H31A C31 H31B 107.5
C33 C32 C31 112.8(3)
C33 C32 H32A 109.0
C31 C32 H32A 109.0
C33 C32 H32B 109.0
C31 C32 H32B 109.0
H32A C32 H32B 107.8
C32 C33 S6 114.3(3)
C32 C33 H33A 108.7
S6 C33 H33A 108.7
C32 C33 H33B 108.7
S6 C33 H33B 108.7
H33A C33 H33B 107.6
Cl2 C34 Cl1 111.5(3)
Cl2 C34 Cl3 111.5(3)
Cl1 C34 Cl3 111.6(3)
Cl2 C34 H34 107.3
Cl1 C34 H34 107.3
Cl3 C34 H34 107.3
Cl4 C35 Cl5 110.2(3)
Cl4 C35 Cl6 110.8(2)
Cl5 C35 Cl6 110.5(3)
Cl4 C35 H35 108.4
Cl5 C35 H35 108.4
Cl6 C35 H35 108.4

loop_
_geom_bond_atom_site_label_1
_geom_bond_atom_site_label_2
_geom_bond_distance
Fe O6 1.952(2)
Fe O4 1.957(2)
Fe O2 1.984(2)
Fe N2 2.123(3)
Fe N4 2.146(3)
Fe N6 2.243(3)
Cl1 C34 1.732(5)
Cl2 C34 1.710(5)
Cl3 C34 1.750(5)
Cl4 C35 1.747(5)
Cl5 C35 1.758(5)
Cl6 C35 1.764(5)
S1 C8 1.746(3)
S1 C9 1.818(4)
S2 C8 1.736(3)
S2 C11 1.818(4)
S3 C19 1.739(3)
S3 C20 1.812(4)
S4 C19 1.745(3)
S4 C22 1.803(4)
S5 C30 1.747(3)
S5 C31 1.818(4)
S6 C30 1.752(4)
S6 C33 1.818(4)
O1 C1 1.354(5)
O1 H1O 0.8400
O2 C7 1.293(4)
O3 C12 1.353(5)
O3 H3O 0.8400
O4 C18 1.304(4)
O5 C23 1.361(4)
O5 H5O 0.8400
O6 C29 1.292(4)
N1 C7 1.318(4)
N1 N2 1.404(4)
N2 C8 1.301(4)
N3 C18 1.310(4)
N3 N4 1.403(4)
N4 C19 1.303(4)
N5 C29 1.312(4)
N5 N6 1.406(4)
N6 C30 1.304(4)
C1 C2 1.394(5)
C1 C6 1.404(5)
C2 C3 1.375(6)
C2 H2 0.9500
C3 C4 1.383(6)
C3 H3 0.9500
C4 C5 1.381(5)
C4 H4 0.9500
C5 C6 1.401(5)
C5 H5 0.9500
C6 C7 1.483(5)
C9 C10 1.527(5)
C9 H9A 0.9900
C9 H9B 0.9900
C10 C11 1.519(5)
C10 H10A 0.9900
C10 H10B 0.9900
C11 H11A 0.9900
C11 H11B 0.9900
C12 C13 1.399(5)
C12 C17 1.403(5)
C13 C14 1.370(6)
C13 H13 0.9500
C14 C15 1.387(6)
C14 H14 0.9500
C15 C16 1.376(5)
C15 H15 0.9500
C16 C17 1.392(5)
C16 H16 0.9500
C17 C18 1.476(4)
C20 C21 1.513(7)
C20 H20A 0.9900
C20 H20B 0.9900
C21 C22 1.515(7)
C21 H21A 0.9900
C21 H21B 0.9900
C22 H22A 0.9900
C22 H22B 0.9900
C23 C24 1.388(5)
C23 C28 1.400(5)
C24 C25 1.378(6)
C24 H24 0.9500
C25 C26 1.383(6)
C25 H25 0.9500
C26 C27 1.377(6)
C26 H26 0.9500
C27 C28 1.395(5)
C27 H27 0.9500
C28 C29 1.475(5)
C31 C32 1.522(6)
C31 H31A 0.9900
C31 H31B 0.9900
C32 C33 1.510(6)
C32 H32A 0.9900
C32 H32B 0.9900
C33 H33A 0.9900
C33 H33B 0.9900
C34 H34 1.0000
C35 H35 1.0000

loop_
_geom_torsion_atom_site_label_1
_geom_torsion_atom_site_label_2
_geom_torsion_atom_site_label_3
_geom_torsion_atom_site_label_4
_geom_torsion
O6 Fe O2 C7 -88.2(2)
O4 Fe O2 C7 96.1(2)
N2 Fe O2 C7 6.0(2)
N4 Fe O2 C7 171.8(2)
N6 Fe O2 C7 -117.9(4)
O6 Fe O4 C18 -69.2(5)
O2 Fe O4 C18 93.3(2)
N2 Fe O4 C18 170.3(2)
N4 Fe O4 C18 9.0(2)
N6 Fe O4 C18 -78.6(2)
O4 Fe O6 C29 9.2(6)
O2 Fe O6 C29 -153.6(2)
N2 Fe O6 C29 129.5(2)
N4 Fe O6 C29 -66.0(3)
N6 Fe O6 C29 18.9(2)
C7 N1 N2 C8 -170.3(3)
C7 N1 N2 Fe 2.2(3)
O6 Fe N2 C8 -102.0(3)
O4 Fe N2 C8 65.7(3)
O2 Fe N2 C8 166.3(3)
N4 Fe N2 C8 124.3(3)
N6 Fe N2 C8 -26.7(3)
O6 Fe N2 N1 87.2(2)
O4 Fe N2 N1 -105.1(2)
O2 Fe N2 N1 -4.45(19)
N4 Fe N2 N1 -46.5(4)
N6 Fe N2 N1 162.54(18)
C18 N3 N4 C19 -168.5(3)
C18 N3 N4 Fe 10.5(3)
O6 Fe N4 C19 -26.0(3)
O4 Fe N4 C19 168.2(3)
O2 Fe N4 C19 66.2(3)
N2 Fe N4 C19 106.9(4)
N6 Fe N4 C19 -100.0(3)
O6 Fe N4 N3 155.2(2)
O4 Fe N4 N3 -10.6(2)
O2 Fe N4 N3 -112.6(2)
N2 Fe N4 N3 -71.8(3)
N6 Fe N4 N3 81.2(2)
C29 N5 N6 C30 -171.0(3)
C29 N5 N6 Fe 13.1(3)
O6 Fe N6 C30 168.7(4)
O4 Fe N6 C30 -13.7(4)
O2 Fe N6 C30 -160.4(4)
N2 Fe N6 C30 79.5(4)
N4 Fe N6 C30 -90.2(4)
O6 Fe N6 N5 -17.02(19)
O4 Fe N6 N5 160.6(2)
O2 Fe N6 N5 13.9(5)
N2 Fe N6 N5 -106.2(2)
N4 Fe N6 N5 84.1(2)
O1 C1 C2 C3 -179.9(4)
C6 C1 C2 C3 0.7(6)
C1 C2 C3 C4 1.5(7)
C2 C3 C4 C5 -2.4(6)
C3 C4 C5 C6 1.1(6)
C4 C5 C6 C1 1.1(5)
C4 C5 C6 C7 -178.5(3)
O1 C1 C6 C5 178.7(3)
C2 C1 C6 C5 -2.0(5)
O1 C1 C6 C7 -1.8(5)
C2 C1 C6 C7 177.6(3)
Fe O2 C7 N1 -7.4(4)
Fe O2 C7 C6 173.6(2)
N2 N1 C7 O2 3.2(4)
N2 N1 C7 C6 -177.9(3)
C5 C6 C7 O2 8.9(5)
C1 C6 C7 O2 -170.6(3)
C5 C6 C7 N1 -170.0(3)
C1 C6 C7 N1 10.4(5)
N1 N2 C8 S2 -169.4(2)
Fe N2 C8 S2 19.9(4)
N1 N2 C8 S1 10.5(4)
Fe N2 C8 S1 -160.18(17)
C11 S2 C8 N2 -147.7(3)
C11 S2 C8 S1 32.5(2)
C9 S1 C8 N2 -157.6(3)
C9 S1 C8 S2 22.3(2)
C8 S1 C9 C10 -63.2(3)
S1 C9 C10 C11 32.0(4)
C9 C10 C11 S2 40.2(4)
C8 S2 C11 C10 -72.0(3)
O3 C12 C13 C14 179.8(4)
C17 C12 C13 C14 -0.7(6)
C12 C13 C14 C15 -1.4(6)
C13 C14 C15 C16 2.0(6)
C14 C15 C16 C17 -0.6(6)
C15 C16 C17 C12 -1.4(5)
C15 C16 C17 C18 174.8(3)
O3 C12 C17 C16 -178.5(3)
C13 C12 C17 C16 2.0(5)
O3 C12 C17 C18 5.5(5)
C13 C12 C17 C18 -174.1(3)
Fe O4 C18 N3 -6.3(4)
Fe O4 C18 C17 176.4(2)
N4 N3 C18 O4 -3.6(4)
N4 N3 C18 C17 173.7(3)
C16 C17 C18 O4 -7.3(5)
C12 C17 C18 O4 168.7(3)
C16 C17 C18 N3 175.2(3)
C12 C17 C18 N3 -8.7(5)
N3 N4 C19 S3 171.1(2)
Fe N4 C19 S3 -7.6(5)
N3 N4 C19 S4 -6.6(4)
Fe N4 C19 S4 174.63(17)
C20 S3 C19 N4 142.0(3)
C20 S3 C19 S4 -40.2(3)
C22 S4 C19 N4 166.2(3)
C22 S4 C19 S3 -11.5(3)
C19 S3 C20 C21 66.6(4)
S3 C20 C21 C22 -27.7(5)
C20 C21 C22 S4 -41.0(5)
C19 S4 C22 C21 60.2(4)
O5 C23 C24 C25 -177.3(4)
C28 C23 C24 C25 1.6(6)
C23 C24 C25 C26 -1.0(7)
C24 C25 C26 C27 0.0(8)
C25 C26 C27 C28 0.3(8)
C26 C27 C28 C23 0.4(7)
C26 C27 C28 C29 -178.1(4)
O5 C23 C28 C27 177.6(4)
C24 C23 C28 C27 -1.3(6)
O5 C23 C28 C29 -4.0(5)
C24 C23 C28 C29 177.1(4)
Fe O6 C29 N5 -19.3(4)
Fe O6 C29 C28 158.9(2)
N6 N5 C29 O6 1.9(5)
N6 N5 C29 C28 -176.3(3)
C27 C28 C29 O6 1.5(5)
C23 C28 C29 O6 -176.9(3)
C27 C28 C29 N5 179.8(4)
C23 C28 C29 N5 1.4(5)
N5 N6 C30 S5 -174.5(2)
Fe N6 C30 S5 -0.3(5)
N5 N6 C30 S6 5.8(4)
Fe N6 C30 S6 179.93(18)
C31 S5 C30 N6 -148.4(3)
C31 S5 C30 S6 31.3(2)
C33 S6 C30 N6 -157.7(3)
C33 S6 C30 S5 22.6(2)
C30 S5 C31 C32 -67.7(3)
S5 C31 C32 C33 32.1(4)
C31 C32 C33 S6 39.7(4)
C30 S6 C33 C32 -67.4(3)
